data_4128662
loop_
_publ_author_name
'Bamford, Karlee L.'
'Qu, Zheng-Wang'
'Stephan, Douglas W.'

_publ_section_title
;
 Activation of H<sub>2</sub> and Et<sub>3</sub>SiH by the Borinium Cation
 [Mes<sub>2</sub>B]<sup>+</sup>: Avenues to Cations
 [MesB(\m-H)<sub>2</sub>(\m-Mes)BMes]<sup>+</sup> and
 [H<sub>2</sub>B(\m-H)(\m-Mes)B(\m-Mes)(\m-H)BH<sub>2</sub>]<sup/>.
;
_journal_issue 15
_journal_name_full 'Journal of the American Chemical Society'
_journal_page_first 6180
_journal_page_last 6184
_journal_paper_doi 10.1021/jacs.9b02510
_journal_volume 141
_journal_year 2019
_chemical_formula_sum 'C51 H35 B3 F20'
_chemical_formula_weight 1060.22
_space_group_crystal_system orthorhombic
_space_group_IT_number 20
_space_group_name_Hall 'C 2c 2'
_space_group_name_H-M_alt 'C 2 2 21'
_atom_sites_solution_hydrogens mixed
_audit_creation_method SHELXL-2016/6
_cell_angle_alpha 90
_cell_angle_beta 90
_cell_angle_gamma 90
_cell_formula_units_Z 4
_cell_length_a 7.755(2)
_cell_length_b 26.430(6)
_cell_length_c 22.349(5)
_cell_measurement_reflns_used 6144
_cell_measurement_temperature 150(2)
_cell_measurement_theta_max 22.12
_cell_measurement_theta_min 2.39
_cell_volume 4580.8(19)
_computing_data_collection 'Bruker APEX2'
_computing_molecular_graphics 'ORTEP-3 (Farrugia, 1999)'
_computing_publication_material 'ORTEP-3 (Farrugia, 1999)'
_computing_structure_refinement 'SHELXL-2016/6 (Sheldrick, 2016)'
_computing_structure_solution 'SHELXS-97 (Sheldrick, 2008)'
_diffrn_ambient_temperature 150(2)
_diffrn_measured_fraction_theta_full 0.998
_diffrn_measured_fraction_theta_max 0.998
_diffrn_measurement_device_type 'Bruker APEX II CCD'
_diffrn_radiation_type MoK\a
_diffrn_radiation_wavelength 0.71073
_diffrn_reflns_av_R_equivalents 0.0897
_diffrn_reflns_av_unetI/netI 0.0627
_diffrn_reflns_Laue_measured_fraction_full 0.998
_diffrn_reflns_Laue_measured_fraction_max 0.998
_diffrn_reflns_limit_h_max 9
_diffrn_reflns_limit_h_min -9
_diffrn_reflns_limit_k_max 24
_diffrn_reflns_limit_k_min -33
_diffrn_reflns_limit_l_max 28
_diffrn_reflns_limit_l_min -28
_diffrn_reflns_number 48032
_diffrn_reflns_point_group_measured_fraction_full 0.999
_diffrn_reflns_point_group_measured_fraction_max 0.999
_diffrn_reflns_theta_full 25.242
_diffrn_reflns_theta_max 27.099
_diffrn_reflns_theta_min 2.737
_exptl_absorpt_coefficient_mu 0.145
_exptl_absorpt_correction_T_max 0.7456
_exptl_absorpt_correction_T_min 0.7069
_exptl_absorpt_correction_type multi-scan
_exptl_absorpt_process_details SADABS
_exptl_crystal_colour yellow
_exptl_crystal_density_diffrn 1.537
_exptl_crystal_density_method 'not measured'
_exptl_crystal_description shard
_exptl_crystal_F_000 2144
_exptl_crystal_size_max 0.158
_exptl_crystal_size_mid 0.139
_exptl_crystal_size_min 0.067
_refine_diff_density_max 0.192
_refine_diff_density_min -0.196
_refine_diff_density_rms 0.044
_refine_ls_abs_structure_details
;
 Flack x determined using 1163 quotients [(I+)-(I-)]/[(I+)+(I-)]
 (Parsons, Flack and Wagner, Acta Cryst. B69 (2013) 249-259).
;
_refine_ls_abs_structure_Flack -0.6(3)
_refine_ls_extinction_method none
_refine_ls_goodness_of_fit_ref 1.017
_refine_ls_hydrogen_treatment mixed
_refine_ls_matrix_type full
_refine_ls_number_parameters 345
_refine_ls_number_reflns 5066
_refine_ls_number_restraints 13
_refine_ls_restrained_S_all 1.022
_refine_ls_R_factor_all 0.0878
_refine_ls_R_factor_gt 0.0415
_refine_ls_shift/su_max 0.010
_refine_ls_shift/su_mean 0.000
_refine_ls_structure_factor_coef Fsqd
_refine_ls_weighting_details 'w=1/[\s^2^(Fo^2^)+(0.0250P)^2^+1.7663P] where P=(Fo^2^+2Fc^2^)/3'
_refine_ls_weighting_scheme calc
_refine_ls_wR_factor_gt 0.0671
_refine_ls_wR_factor_ref 0.0791
_reflns_Friedel_coverage 0.788
_reflns_Friedel_fraction_full 1.000
_reflns_Friedel_fraction_max 1.000
_reflns_number_gt 3382
_reflns_number_total 5066
_reflns_threshold_expression 'I > 2\s(I)'
_cod_data_source_file ja9b02510_si_002.cif
_cod_data_source_block compound_2
_cod_original_cell_volume 4580.9(19)
_cod_database_code 4128662
_shelx_shelxl_version_number 2016/6
_shelx_space_group_comment
;
The symmetry employed for this shelxl refinement is uniquely defined
by the following loop, which should always be used as a source of
symmetry information in preference to the above space-group names.
They are only intended as comments.
;
_shelx_estimated_absorpt_t_min 0.977
_shelx_estimated_absorpt_t_max 0.990

loop_
_space_group_symop_operation_xyz
'x, y, z'
'-x, -y, z+1/2'
'-x, y, -z+1/2'
'x, -y, -z'
'x+1/2, y+1/2, z'
'-x+1/2, -y+1/2, z+1/2'
'-x+1/2, y+1/2, -z+1/2'
'x+1/2, -y+1/2, -z'

loop_
_atom_site_label
_atom_site_type_symbol
_atom_site_fract_x
_atom_site_fract_y
_atom_site_fract_z
_atom_site_U_iso_or_equiv
_atom_site_adp_type
_atom_site_occupancy
_atom_site_site_symmetry_order
_atom_site_calc_flag
_atom_site_refinement_flags_posn
_atom_site_refinement_flags_adp
_atom_site_refinement_flags_occupancy
B01 B 0.5664(6) 0.24566(14) -0.22249(19) 0.0304(9) Uani 1 1 d . U .
H01 H 0.584(4) 0.2239(11) -0.2780(14) 0.031(3) Uiso 1 1 d . U .
B02 B 1.0346(7) 0.000000 0.000000 0.0274(13) Uani 1 2 d S T P
F302 F 0.8049(2) 0.01005(7) -0.10039(9) 0.0380(5) Uani 1 1 d . . .
F303 F 0.5852(3) 0.08480(8) -0.12388(10) 0.0502(6) Uani 1 1 d . . .
F304 F 0.5562(3) 0.16532(7) -0.04809(11) 0.0519(6) Uani 1 1 d . . .
F305 F 0.7515(3) 0.16833(7) 0.05216(10) 0.0450(6) Uani 1 1 d . . .
F306 F 0.9612(3) 0.09324(7) 0.07954(8) 0.0354(5) Uani 1 1 d . . .
F402 F 1.2667(2) 0.08479(6) 0.01046(8) 0.0326(5) Uani 1 1 d . . .
F403 F 1.4935(3) 0.10458(7) 0.09694(9) 0.0423(5) Uani 1 1 d . . .
F404 F 1.5341(3) 0.03996(9) 0.18968(9) 0.0522(6) Uani 1 1 d . . .
F405 F 1.3333(3) -0.04484(8) 0.19622(8) 0.0436(6) Uani 1 1 d . . .
F406 F 1.1113(3) -0.06600(7) 0.11167(9) 0.0376(5) Uani 1 1 d . . .
C11 C 0.7832(5) 0.30166(15) -0.30860(17) 0.0466(11) Uani 1 1 d . . .
H11A H 0.859371 0.326473 -0.327658 0.070 Uiso 1 1 calc R U .
H11B H 0.737860 0.278484 -0.339003 0.070 Uiso 1 1 calc R U .
H11C H 0.848294 0.282414 -0.278691 0.070 Uiso 1 1 calc R U .
C12 C 0.500000 0.46421(19) -0.250000 0.0681(19) Uani 1 2 d S TU P
H12A H 0.525673 0.476571 -0.290371 0.102 Uiso 0.5 1 calc R U P
H12B H 0.587918 0.476571 -0.222099 0.102 Uiso 0.5 1 calc R U P
H12C H 0.386410 0.476571 -0.237529 0.102 Uiso 0.5 1 calc R U P
C21 C 0.6649(5) 0.31339(13) -0.11878(17) 0.0422(10) Uani 1 1 d . . .
H21A H 0.712170 0.329099 -0.082603 0.063 Uiso 1 1 calc R U .
H21B H 0.541731 0.306686 -0.113051 0.063 Uiso 1 1 calc R U .
H21C H 0.680486 0.336286 -0.152849 0.063 Uiso 1 1 calc R U .
C22 C 1.1364(5) 0.19508(16) -0.0612(2) 0.0582(12) Uani 1 1 d . . .
H22A H 1.123882 0.160468 -0.046082 0.087 Uiso 1 1 calc R U .
H22B H 1.139310 0.218758 -0.027456 0.087 Uiso 1 1 calc R U .
H22C H 1.243953 0.197844 -0.084000 0.087 Uiso 1 1 calc R U .
C23 C 0.7512(6) 0.14738(13) -0.23141(17) 0.0488(11) Uani 1 1 d . . .
H23A H 0.828860 0.118218 -0.228834 0.073 Uiso 1 1 calc R U .
H23B H 0.760987 0.162839 -0.271121 0.073 Uiso 1 1 calc R U .
H23C H 0.632136 0.136197 -0.224907 0.073 Uiso 1 1 calc R U .
C101 C 0.500000 0.30147(17) -0.250000 0.0256(11) Uani 1 2 d S T P
C102 C 0.6369(5) 0.32851(13) -0.27880(15) 0.0314(9) Uani 1 1 d . . .
C103 C 0.6327(5) 0.38054(14) -0.27749(17) 0.0422(10) Uani 1 1 d . . .
H103 H 0.723447 0.398966 -0.295965 0.051 Uiso 1 1 calc R U .
C104 C 0.500000 0.4068(2) -0.250000 0.0484(15) Uani 1 2 d S TU P
C201 C 0.7093(5) 0.23158(12) -0.17759(15) 0.0302(9) Uani 1 1 d . . .
C202 C 0.7567(5) 0.26486(13) -0.13071(16) 0.0320(8) Uani 1 1 d . . .
C203 C 0.8942(5) 0.25199(14) -0.09399(17) 0.0374(9) Uani 1 1 d . . .
H203 H 0.926155 0.274531 -0.062793 0.045 Uiso 1 1 calc R U .
C204 C 0.9866(5) 0.20760(14) -0.10105(18) 0.0404(10) Uani 1 1 d . . .
C205 C 0.9357(5) 0.17504(14) -0.14609(18) 0.0412(10) Uani 1 1 d . . .
H205 H 0.996370 0.144109 -0.151118 0.049 Uiso 1 1 calc R U .
C206 C 0.7997(5) 0.18574(13) -0.18418(16) 0.0351(9) Uani 1 1 d . . .
C301 C 0.9030(4) 0.04824(12) -0.01088(15) 0.0253(8) Uani 1 1 d . . .
C302 C 0.7959(4) 0.04862(12) -0.06021(16) 0.0301(8) Uani 1 1 d . . .
C303 C 0.6814(4) 0.08677(14) -0.07351(16) 0.0336(9) Uani 1 1 d . . .
C304 C 0.6667(5) 0.12756(13) -0.03582(18) 0.0352(9) Uani 1 1 d . . .
C305 C 0.7652(5) 0.12873(12) 0.01443(17) 0.0326(9) Uani 1 1 d . . .
C306 C 0.8763(4) 0.08936(13) 0.02656(15) 0.0272(8) Uani 1 1 d . . .
C401 C 1.1708(4) 0.00926(11) 0.05654(14) 0.0248(8) Uani 1 1 d . . .
C402 C 1.2790(4) 0.05124(11) 0.05622(14) 0.0259(8) Uani 1 1 d . . .
C403 C 1.3977(4) 0.06210(13) 0.09971(16) 0.0293(8) Uani 1 1 d . . .
C404 C 1.4163(4) 0.02996(15) 0.14697(15) 0.0334(9) Uani 1 1 d . . .
C405 C 1.3176(5) -0.01269(13) 0.14991(15) 0.0310(8) Uani 1 1 d . . .
C406 C 1.1990(4) -0.02227(12) 0.10497(16) 0.0270(8) Uani 1 1 d . . .

loop_
_atom_site_aniso_label
_atom_site_aniso_U_11
_atom_site_aniso_U_22
_atom_site_aniso_U_33
_atom_site_aniso_U_23
_atom_site_aniso_U_13
_atom_site_aniso_U_12
B01 0.034(2) 0.0252(19) 0.032(2) -0.0012(17) 0.0032(18) -0.0006(18)
B02 0.032(3) 0.022(3) 0.028(3) -0.002(2) 0.000 0.000
F302 0.0410(13) 0.0336(11) 0.0395(12) -0.0070(10) -0.0110(10) 0.0031(10)
F303 0.0404(13) 0.0495(13) 0.0605(16) 0.0122(12) -0.0206(12) -0.0019(11)
F304 0.0344(13) 0.0354(12) 0.0859(18) 0.0116(12) -0.0001(13) 0.0121(10)
F305 0.0415(13) 0.0257(10) 0.0677(15) -0.0126(11) 0.0102(12) 0.0067(10)
F306 0.0382(12) 0.0308(11) 0.0373(12) -0.0115(9) -0.0017(10) 0.0036(9)
F402 0.0373(11) 0.0244(10) 0.0361(11) 0.0048(9) 0.0002(10) -0.0067(10)
F403 0.0400(13) 0.0436(12) 0.0433(12) -0.0064(10) 0.0017(11) -0.0207(11)
F404 0.0479(14) 0.0754(16) 0.0332(12) -0.0011(11) -0.0101(11) -0.0203(13)
F405 0.0469(14) 0.0532(14) 0.0306(12) 0.0139(10) -0.0029(10) -0.0020(11)
F406 0.0400(13) 0.0289(11) 0.0439(13) 0.0094(10) -0.0044(10) -0.0084(10)
C11 0.033(2) 0.061(3) 0.045(2) 0.010(2) 0.006(2) -0.002(2)
C12 0.091(5) 0.028(2) 0.085(4) 0.000 -0.048(4) 0.000
C21 0.046(2) 0.040(2) 0.041(2) -0.0118(18) -0.016(2) 0.0080(19)
C22 0.045(3) 0.057(3) 0.072(3) 0.027(2) -0.019(2) -0.001(2)
C23 0.061(3) 0.030(2) 0.056(3) -0.0057(18) -0.005(2) 0.016(2)
C101 0.027(3) 0.023(2) 0.026(3) 0.000 -0.003(2) 0.000
C102 0.031(2) 0.035(2) 0.0285(19) 0.0069(16) -0.0049(16) -0.0046(18)
C103 0.048(3) 0.035(2) 0.044(2) 0.0099(19) -0.013(2) -0.017(2)
C104 0.066(4) 0.028(2) 0.051(3) 0.000 -0.033(3) 0.000
C201 0.032(2) 0.0265(18) 0.032(2) 0.0049(16) -0.0006(17) 0.0036(17)
C202 0.031(2) 0.0321(19) 0.033(2) 0.0046(16) -0.0025(18) -0.0020(17)
C203 0.036(2) 0.037(2) 0.039(2) 0.0072(18) -0.0053(19) -0.0064(19)
C204 0.033(2) 0.037(2) 0.052(2) 0.020(2) -0.004(2) -0.0009(19)
C205 0.039(2) 0.0290(19) 0.055(3) 0.011(2) -0.001(2) 0.0061(19)
C206 0.040(2) 0.028(2) 0.038(2) 0.0068(17) 0.0042(19) 0.0023(18)
C301 0.0232(19) 0.0216(18) 0.031(2) 0.0000(15) 0.0027(16) -0.0012(15)
C302 0.027(2) 0.0258(18) 0.037(2) -0.0029(16) 0.0010(17) 0.0006(16)
C303 0.0224(19) 0.036(2) 0.043(2) 0.0096(18) -0.0062(18) -0.0038(17)
C304 0.0202(19) 0.0240(19) 0.061(3) 0.0120(19) 0.0048(19) 0.0051(16)
C305 0.025(2) 0.0249(19) 0.048(2) -0.0032(17) 0.0098(19) -0.0001(16)
C306 0.0227(18) 0.0265(19) 0.032(2) 0.0020(16) 0.0008(16) 0.0006(16)
C401 0.0253(18) 0.0223(17) 0.0267(19) -0.0037(15) 0.0044(15) -0.0006(15)
C402 0.029(2) 0.0237(17) 0.0249(19) 0.0007(15) 0.0027(16) 0.0007(16)
C403 0.0247(19) 0.0302(18) 0.033(2) -0.0064(17) 0.0067(17) -0.0090(16)
C404 0.026(2) 0.048(2) 0.0260(19) -0.0088(18) -0.0051(17) -0.0055(18)
C405 0.032(2) 0.035(2) 0.0262(19) 0.0034(17) 0.0028(17) 0.0006(17)
C406 0.0260(19) 0.0222(17) 0.0327(19) -0.0002(16) 0.0040(16) -0.0053(15)

loop_
_atom_type_symbol
_atom_type_description
_atom_type_scat_dispersion_real
_atom_type_scat_dispersion_imag
_atom_type_scat_source
C C 0.0033 0.0016 'International Tables Vol C Tables 4.2.6.8 and 6.1.1.4'
H H 0.0000 0.0000 'International Tables Vol C Tables 4.2.6.8 and 6.1.1.4'
B B 0.0013 0.0007 'International Tables Vol C Tables 4.2.6.8 and 6.1.1.4'
F F 0.0171 0.0103 'International Tables Vol C Tables 4.2.6.8 and 6.1.1.4'

loop_
_geom_angle_atom_site_label_1
_geom_angle_atom_site_label_2
_geom_angle_atom_site_label_3
_geom_angle
_geom_angle_site_symmetry_1
_geom_angle_site_symmetry_3
C201 B01 B01 164.0(3) . 3_654
C201 B01 C101 132.2(3) . .
B01 B01 C101 61.46(16) 3_654 .
C301 B02 C301 103.7(4) . 4
C301 B02 C401 112.98(15) . .
C301 B02 C401 113.20(16) 4 .
C301 B02 C401 113.20(16) . 4
C301 B02 C401 112.98(15) 4 4
C401 B02 C401 101.2(4) . 4
C102 C101 C102 120.2(4) 3_654 .
C102 C101 B01 120.1(2) 3_654 .
C102 C101 B01 112.0(2) . .
C102 C101 B01 112.0(2) 3_654 3_654
C102 C101 B01 120.1(2) . 3_654
B01 C101 B01 57.1(3) . 3_654
C103 C102 C101 118.1(4) . .
C103 C102 C11 120.1(3) . .
C101 C102 C11 121.7(3) . .
C102 C103 C104 121.9(4) . .
C103 C104 C103 119.8(5) 3_654 .
C103 C104 C12 120.1(2) 3_654 .
C103 C104 C12 120.1(2) . .
C206 C201 C202 118.9(3) . .
C206 C201 B01 119.9(3) . .
C202 C201 B01 121.2(3) . .
C203 C202 C201 119.0(3) . .
C203 C202 C21 118.2(3) . .
C201 C202 C21 122.9(3) . .
C204 C203 C202 122.6(4) . .
C205 C204 C203 117.6(4) . .
C205 C204 C22 121.1(4) . .
C203 C204 C22 121.3(4) . .
C204 C205 C206 122.6(3) . .
C205 C206 C201 119.4(3) . .
C205 C206 C23 118.8(3) . .
C201 C206 C23 121.8(3) . .
C302 C301 C306 112.7(3) . .
C302 C301 B02 119.7(3) . .
C306 C301 B02 127.5(3) . .
F302 C302 C303 116.1(3) . .
F302 C302 C301 119.4(3) . .
C303 C302 C301 124.5(3) . .
F303 C303 C304 119.7(3) . .
F303 C303 C302 120.5(3) . .
C304 C303 C302 119.8(3) . .
F304 C304 C305 120.7(3) . .
F304 C304 C303 120.8(3) . .
C305 C304 C303 118.6(3) . .
F305 C305 C304 119.4(3) . .
F305 C305 C306 120.8(3) . .
C304 C305 C306 119.8(3) . .
F306 C306 C305 114.7(3) . .
F306 C306 C301 120.8(3) . .
C305 C306 C301 124.5(3) . .
C406 C401 C402 112.9(3) . .
C406 C401 B02 127.3(3) . .
C402 C401 B02 119.7(3) . .
F402 C402 C403 116.5(3) . .
F402 C402 C401 118.8(3) . .
C403 C402 C401 124.7(3) . .
F403 C403 C404 119.8(3) . .
F403 C403 C402 120.8(3) . .
C404 C403 C402 119.4(3) . .
F404 C404 C403 119.9(3) . .
F404 C404 C405 120.6(3) . .
C403 C404 C405 119.5(3) . .
F405 C405 C404 120.5(3) . .
F405 C405 C406 120.2(3) . .
C404 C405 C406 119.3(3) . .
F406 C406 C401 121.5(3) . .
F406 C406 C405 114.2(3) . .
C401 C406 C405 124.2(3) . .

loop_
_geom_bond_atom_site_label_1
_geom_bond_atom_site_label_2
_geom_bond_distance
_geom_bond_site_symmetry_2
B01 C201 1.541(5) .
B01 B01 1.604(9) 3_654
B01 C101 1.679(5) .
B02 C301 1.651(5) .
B02 C301 1.651(5) 4
B02 C401 1.665(5) .
B02 C401 1.665(5) 4
F302 C302 1.360(4) .
F303 C303 1.352(4) .
F304 C304 1.344(4) .
F305 C305 1.348(4) .
F306 C306 1.358(4) .
F402 C402 1.357(3) .
F403 C403 1.348(4) .
F404 C404 1.347(4) .
F405 C405 1.345(4) .
F406 C406 1.349(3) .
C11 C102 1.495(5) .
C12 C104 1.517(7) .
C21 C202 1.491(5) .
C22 C204 1.501(5) .
C23 C206 1.511(5) .
C101 C102 1.433(4) 3_654
C101 C102 1.433(4) .
C102 C103 1.376(5) .
C103 C104 1.386(5) .
C201 C206 1.407(5) .
C201 C202 1.416(5) .
C202 C203 1.388(5) .
C203 C204 1.384(5) .
C204 C205 1.382(5) .
C205 C206 1.384(5) .
C301 C302 1.380(5) .
C301 C306 1.387(4) .
C302 C303 1.376(5) .
C303 C304 1.373(5) .
C304 C305 1.359(5) .
C305 C306 1.378(5) .
C401 C406 1.383(4) .
C401 C402 1.391(4) .
C402 C403 1.369(5) .
C403 C404 1.363(5) .
C404 C405 1.364(5) .
C405 C406 1.385(5) .
